data_4073964
loop_
_publ_author_name
'Darensbourg, Donald J.'
'Andreatta, Jeremy R.'
'Stranahan, Sarah M.'
'Reibenspies, Joseph H.'

_publ_section_title
;
 What is the Real Steric Impact of Triphenylphosphite? Solid-State and
 Solution Structural Studies ofcis- andtrans-Isomers of M(CO)4[P(OPh)3]2(M
 = Mo and W)
;
_journal_issue 27
_journal_name_full Organometallics
_journal_page_first 6832
_journal_paper_doi 10.1021/om700761q
_journal_volume 26
_journal_year 2007
_chemical_formula_sum 'C20 H15 Mo0.5 O5 P'
_chemical_formula_weight 414.26
_chemical_name_systematic
; 
 ? 
;
_space_group_IT_number 2
_symmetry_cell_setting triclinic
_symmetry_space_group_name_Hall '-P 1'
_symmetry_space_group_name_H-M 'P -1'
_atom_sites_solution_hydrogens geom
_atom_sites_solution_primary direct
_atom_sites_solution_secondary difmap
_audit_creation_method SHELXL-97
_cell_angle_alpha 74.83
_cell_angle_beta 75.00
_cell_angle_gamma 76.93
_cell_formula_units_Z 2
_cell_length_a 8.484
_cell_length_b 9.623
_cell_length_c 12.110
_cell_measurement_reflns_used 884
_cell_measurement_temperature 110(2)
_cell_measurement_theta_max 27.41
_cell_measurement_theta_min 3.64
_cell_volume 908.309
_computing_cell_refinement 'Bruker SMART'
_computing_data_collection 'Bruker SMART'
_computing_data_reduction 'Bruker SAINT'
_computing_molecular_graphics 'Bruker SHELXTL'
_computing_publication_material 'Bruker SHELXTL'
_computing_structure_refinement 'SHELXL-97 (Sheldrick, 1997)'
_computing_structure_solution 'SHELXS-97 (Sheldrick, 1990)'
_diffrn_ambient_temperature 110(2)
_diffrn_measured_fraction_theta_full 0.945
_diffrn_measured_fraction_theta_max 0.945
_diffrn_measurement_device_type 'CCD area detector'
_diffrn_measurement_method 'phi and omega scans'
_diffrn_radiation_monochromator graphite
_diffrn_radiation_source 'fine-focus sealed tube'
_diffrn_radiation_type MoK\a
_diffrn_radiation_wavelength 0.71073
_diffrn_reflns_av_R_equivalents 0.0309
_diffrn_reflns_av_sigmaI/netI 0.0399
_diffrn_reflns_limit_h_max 10
_diffrn_reflns_limit_h_min -11
_diffrn_reflns_limit_k_max 11
_diffrn_reflns_limit_k_min -12
_diffrn_reflns_limit_l_max 15
_diffrn_reflns_limit_l_min -15
_diffrn_reflns_number 8549
_diffrn_reflns_theta_full 27.55
_diffrn_reflns_theta_max 27.55
_diffrn_reflns_theta_min 1.78
_exptl_absorpt_coefficient_mu 0.509
_exptl_absorpt_correction_T_max 0.9701
_exptl_absorpt_correction_T_min 0.9276
_exptl_absorpt_correction_type multi-scan
_exptl_crystal_density_diffrn 1.515
_exptl_crystal_density_meas 0
_exptl_crystal_F_000 422
_exptl_crystal_size_max 0.15
_exptl_crystal_size_mid 0.08
_exptl_crystal_size_min 0.06
_refine_diff_density_max 2.475
_refine_diff_density_min -0.534
_refine_diff_density_rms 0.134
_refine_ls_extinction_method none
_refine_ls_goodness_of_fit_ref 1.131
_refine_ls_hydrogen_treatment constr
_refine_ls_matrix_type full
_refine_ls_number_parameters 241
_refine_ls_number_reflns 3966
_refine_ls_number_restraints 0
_refine_ls_restrained_S_all 1.131
_refine_ls_R_factor_all 0.0554
_refine_ls_R_factor_gt 0.0475
_refine_ls_shift/su_max 0.000
_refine_ls_shift/su_mean 0.000
_refine_ls_structure_factor_coef Fsqd
_refine_ls_weighting_details 'calc w=1/[\s^2^(Fo^2^)+(0.0726P)^2^+0.0326P] where P=(Fo^2^+2Fc^2^)/3'
_refine_ls_weighting_scheme calc
_refine_ls_wR_factor_gt 0.1160
_refine_ls_wR_factor_ref 0.1199
_reflns_number_gt 3379
_reflns_number_total 3966
_reflns_threshold_expression >2sigma(I)
_cod_data_source_file om700761q-file007.cif
_cod_data_source_block datam
_cod_depositor_comments
;
The following automatic conversions were performed:

'_symmetry_cell_setting' value 'Triclinic' changed to 'triclinic'
according to /home/saulius/struct/CIF-dictionaries/cif_core.dic
dictionary named 'cif_core.dic' version 2.4.1 from 2010-06-29.

Automatic conversion script
Id: cif_fix_values 1715 2011-07-08 13:25:40Z adriana 
;
_cod_original_cell_volume 908.3
_cod_original_sg_symbol_H-M P-1
_cod_original_formula_sum 'C20 H15 Mo0.50 O5 P'
_cod_database_code 4073964

loop_
_symmetry_equiv_pos_as_xyz
'x, y, z'
'-x, -y, -z'

loop_
_atom_site_label
_atom_site_type_symbol
_atom_site_fract_x
_atom_site_fract_y
_atom_site_fract_z
_atom_site_U_iso_or_equiv
_atom_site_adp_type
_atom_site_occupancy
_atom_site_symmetry_multiplicity
_atom_site_calc_flag
_atom_site_refinement_flags
C1 C 0.9755(3) 0.1472(3) -0.1532(3) 0.0261(6) Uani 1 1 d .
C2 C 1.2102(4) 0.0714(3) -0.0030(3) 0.0277(6) Uani 1 1 d .
C3 C 0.7367(3) 0.4006(3) -0.0382(2) 0.0221(6) Uani 1 1 d .
C4 C 0.6166(3) 0.3349(3) -0.0535(3) 0.0242(6) Uani 1 1 d .
H1 H 0.5829 0.2510 0.0016 0.029 Uiso 1 1 calc R
C5 C 0.5462(3) 0.3944(3) -0.1513(3) 0.0274(6) Uani 1 1 d .
H2 H 0.4652 0.3499 -0.1641 0.033 Uiso 1 1 calc R
C6 C 0.5939(4) 0.5177(3) -0.2294(3) 0.0310(7) Uani 1 1 d .
H3 H 0.5464 0.5574 -0.2964 0.037 Uiso 1 1 calc R
C7 C 0.7103(4) 0.5835(3) -0.2107(3) 0.0326(7) Uani 1 1 d .
H4 H 0.7405 0.6699 -0.2639 0.039 Uiso 1 1 calc R
C8 C 0.7835(3) 0.5245(3) -0.1151(3) 0.0270(6) Uani 1 1 d .
H5 H 0.8649 0.5690 -0.1029 0.032 Uiso 1 1 calc R
C9 C 0.9216(3) 0.2607(3) 0.2958(2) 0.0211(5) Uani 1 1 d .
C10 C 0.8291(3) 0.3987(3) 0.2897(3) 0.0257(6) Uani 1 1 d .
H6 H 0.7850 0.4476 0.2224 0.031 Uiso 1 1 calc R
C11 C 0.8010(4) 0.4656(3) 0.3839(3) 0.0323(7) Uani 1 1 d .
H7 H 0.7381 0.5613 0.3804 0.039 Uiso 1 1 calc R
C12 C 0.8640(4) 0.3939(4) 0.4827(3) 0.0315(7) Uani 1 1 d .
H8 H 0.8438 0.4395 0.5469 0.038 Uiso 1 1 calc R
C13 C 0.9562(4) 0.2558(4) 0.4864(3) 0.0305(7) Uani 1 1 d .
H9 H 1.0000 0.2061 0.5537 0.037 Uiso 1 1 calc R
C14 C 0.9855(3) 0.1888(3) 0.3938(3) 0.0245(6) Uani 1 1 d .
H10 H 1.0493 0.0935 0.3972 0.029 Uiso 1 1 calc R
C15 C 0.6186(3) 0.0414(3) 0.2743(2) 0.0233(6) Uani 1 1 d .
C16 C 0.6891(3) -0.0339(3) 0.3683(3) 0.0260(6) Uani 1 1 d .
H11 H 0.7818 -0.0055 0.3814 0.031 Uiso 1 1 calc R
C17 C 0.6218(4) -0.1522(3) 0.4436(3) 0.0302(6) Uani 1 1 d .
H12 H 0.6691 -0.2054 0.5086 0.036 Uiso 1 1 calc R
C18 C 0.4859(4) -0.1932(3) 0.4245(3) 0.0323(7) Uani 1 1 d .
H13 H 0.4400 -0.2738 0.4763 0.039 Uiso 1 1 calc R
C19 C 0.4179(4) -0.1159(4) 0.3296(3) 0.0347(7) Uani 1 1 d .
H14 H 0.3254 -0.1440 0.3160 0.042 Uiso 1 1 calc R
C20 C 0.4832(4) 0.0021(3) 0.2542(3) 0.0310(7) Uani 1 1 d .
H15 H 0.4357 0.0556 0.1894 0.037 Uiso 1 1 calc R
Mo1 Mo 1.0000 0.0000 0.0000 0.02044(13) Uani 1 2 d S
O1 O 0.9638(3) 0.2267(3) -0.24008(19) 0.0434(6) Uani 1 1 d .
O2 O 1.3260(3) 0.1141(3) -0.0035(2) 0.0389(6) Uani 1 1 d .
O5 O 0.8151(2) 0.34691(19) 0.05680(17) 0.0227(4) Uani 1 1 d .
O6 O 0.9662(2) 0.1875(2) 0.20316(17) 0.0214(4) Uani 1 1 d .
O7 O 0.6742(2) 0.1677(2) 0.20216(17) 0.0234(4) Uani 1 1 d .
P1 P 0.85516(8) 0.17559(7) 0.11714(6) 0.01858(17) Uani 1 1 d .

loop_
_atom_site_aniso_label
_atom_site_aniso_U_11
_atom_site_aniso_U_22
_atom_site_aniso_U_33
_atom_site_aniso_U_23
_atom_site_aniso_U_13
_atom_site_aniso_U_12
C1 0.0251(14) 0.0294(15) 0.0250(16) -0.0157(13) -0.0037(11) 0.0028(11)
C2 0.0331(16) 0.0295(15) 0.0222(15) -0.0120(12) -0.0052(12) -0.0023(12)
C3 0.0223(13) 0.0234(13) 0.0183(14) -0.0062(11) -0.0023(10) 0.0005(10)
C4 0.0228(13) 0.0218(13) 0.0254(15) -0.0043(11) -0.0038(11) -0.0009(11)
C5 0.0235(14) 0.0309(15) 0.0281(16) -0.0091(13) -0.0072(12) -0.0001(11)
C6 0.0266(14) 0.0386(17) 0.0227(16) -0.0031(13) -0.0047(12) 0.0002(12)
C7 0.0349(16) 0.0325(16) 0.0240(16) 0.0028(13) -0.0024(13) -0.0077(13)
C8 0.0264(14) 0.0262(14) 0.0258(16) -0.0034(12) -0.0012(11) -0.0071(11)
C9 0.0205(13) 0.0246(13) 0.0206(14) -0.0100(11) -0.0006(10) -0.0073(10)
C10 0.0223(13) 0.0282(14) 0.0287(16) -0.0133(12) -0.0039(11) -0.0018(11)
C11 0.0295(15) 0.0325(16) 0.0383(19) -0.0208(14) -0.0006(13) -0.0042(12)
C12 0.0289(15) 0.0440(18) 0.0290(17) -0.0210(14) 0.0011(12) -0.0141(13)
C13 0.0268(14) 0.0465(18) 0.0220(15) -0.0088(13) -0.0037(12) -0.0143(13)
C14 0.0224(13) 0.0273(14) 0.0263(15) -0.0086(12) -0.0045(11) -0.0063(11)
C15 0.0203(13) 0.0224(13) 0.0251(15) -0.0085(11) 0.0018(11) -0.0031(10)
C16 0.0213(13) 0.0267(14) 0.0299(16) -0.0067(13) -0.0054(12) -0.0031(11)
C17 0.0266(14) 0.0286(15) 0.0298(16) -0.0028(13) -0.0021(12) -0.0020(12)
C18 0.0303(15) 0.0265(15) 0.0362(18) -0.0098(13) 0.0063(13) -0.0090(12)
C19 0.0271(15) 0.0419(18) 0.0398(19) -0.0142(15) 0.0005(13) -0.0175(13)
C20 0.0286(15) 0.0390(17) 0.0285(17) -0.0111(14) -0.0057(12) -0.0078(13)
Mo1 0.02107(19) 0.02273(19) 0.0187(2) -0.00666(13) -0.00414(13) -0.00355(12)
O1 0.0582(15) 0.0401(13) 0.0183(12) -0.0044(10) -0.0048(10) 0.0125(11)
O2 0.0285(11) 0.0556(15) 0.0411(14) -0.0193(12) -0.0044(10) -0.0174(10)
O5 0.0275(10) 0.0203(9) 0.0211(10) -0.0032(8) -0.0070(8) -0.0048(8)
O6 0.0213(9) 0.0253(10) 0.0204(10) -0.0107(8) -0.0056(8) -0.0018(7)
O7 0.0221(9) 0.0235(10) 0.0217(10) -0.0049(8) -0.0008(8) -0.0022(7)
P1 0.0194(3) 0.0202(3) 0.0170(4) -0.0059(3) -0.0031(3) -0.0036(3)

loop_
_atom_type_symbol
_atom_type_description
_atom_type_scat_dispersion_real
_atom_type_scat_dispersion_imag
_atom_type_scat_source
C C 0.0033 0.0016 'International Tables Vol C Tables 4.2.6.8 and 6.1.1.4'
H H 0.0000 0.0000 'International Tables Vol C Tables 4.2.6.8 and 6.1.1.4'
O O 0.0106 0.0060 'International Tables Vol C Tables 4.2.6.8 and 6.1.1.4'
P P 0.1023 0.0942 'International Tables Vol C Tables 4.2.6.8 and 6.1.1.4'
Mo Mo -1.6832 0.6857 'International Tables Vol C Tables 4.2.6.8 and 6.1.1.4'

loop_
_geom_angle_atom_site_label_1
_geom_angle_atom_site_label_2
_geom_angle_atom_site_label_3
_geom_angle
_geom_angle_site_symmetry_1
_geom_angle_site_symmetry_3
O1 C1 Mo1 178.3(2) . .
O2 C2 Mo1 178.4(3) . .
C8 C3 C4 121.5(3) . .
C8 C3 O5 116.1(2) . .
C4 C3 O5 122.4(2) . .
C3 C4 C5 118.7(3) . .
C6 C5 C4 120.1(3) . .
C5 C6 C7 120.2(3) . .
C6 C7 C8 120.5(3) . .
C3 C8 C7 119.0(3) . .
C10 C9 C14 120.7(3) . .
C10 C9 O6 123.5(2) . .
C14 C9 O6 115.7(2) . .
C9 C10 C11 118.9(3) . .
C12 C11 C10 120.7(3) . .
C13 C12 C11 119.1(3) . .
C14 C13 C12 120.8(3) . .
C13 C14 C9 119.8(3) . .
C16 C15 C20 121.4(3) . .
C16 C15 O7 120.4(2) . .
C20 C15 O7 118.0(2) . .
C15 C16 C17 118.7(3) . .
C18 C17 C16 120.5(3) . .
C19 C18 C17 119.5(3) . .
C18 C19 C20 120.6(3) . .
C15 C20 C19 119.2(3) . .
C2 Mo1 C2 180.0 . 2_755
C2 Mo1 C1 90.13(12) . 2_755
C2 Mo1 C1 89.87(12) 2_755 2_755
C2 Mo1 C1 89.87(12) . .
C2 Mo1 C1 90.13(12) 2_755 .
C1 Mo1 C1 180.0 2_755 .
C2 Mo1 P1 86.35(8) . .
C2 Mo1 P1 93.66(8) 2_755 .
C1 Mo1 P1 87.26(8) 2_755 .
C1 Mo1 P1 92.74(8) . .
C2 Mo1 P1 93.65(8) . 2_755
C2 Mo1 P1 86.34(8) 2_755 2_755
C1 Mo1 P1 92.74(8) 2_755 2_755
C1 Mo1 P1 87.26(8) . 2_755
P1 Mo1 P1 180.0 . 2_755
C3 O5 P1 123.87(17) . .
C9 O6 P1 129.15(16) . .
C15 O7 P1 125.99(16) . .
O6 P1 O5 98.65(10) . .
O6 P1 O7 103.08(10) . .
O5 P1 O7 95.79(10) . .
O6 P1 Mo1 110.49(7) . .
O5 P1 Mo1 120.52(8) . .
O7 P1 Mo1 124.24(8) . .

loop_
_geom_bond_atom_site_label_1
_geom_bond_atom_site_label_2
_geom_bond_distance
_geom_bond_site_symmetry_2
C1 O1 1.140(4) .
C1 Mo1 2.045(3) .
C2 O2 1.146(4) .
C2 Mo1 2.040(3) .
C3 C8 1.375(4) .
C3 C4 1.386(4) .
C3 O5 1.402(3) .
C4 C5 1.394(4) .
C5 C6 1.377(4) .
C6 C7 1.379(4) .
C7 C8 1.385(4) .
C9 C10 1.376(4) .
C9 C14 1.384(4) .
C9 O6 1.404(3) .
C10 C11 1.396(4) .
C11 C12 1.387(4) .
C12 C13 1.377(4) .
C13 C14 1.377(4) .
C15 C16 1.380(4) .
C15 C20 1.382(4) .
C15 O7 1.398(3) .
C16 C17 1.391(4) .
C17 C18 1.389(4) .
C18 C19 1.382(5) .
C19 C20 1.382(4) .
Mo1 C2 2.040(3) 2_755
Mo1 C1 2.045(3) 2_755
Mo1 P1 2.4063(7) .
Mo1 P1 2.4063(7) 2_755
O5 P1 1.6162(18) .
O6 P1 1.6140(18) .
O7 P1 1.617(2) .

loop_
_geom_torsion_atom_site_label_1
_geom_torsion_atom_site_label_2
_geom_torsion_atom_site_label_3
_geom_torsion_atom_site_label_4
_geom_torsion
_geom_torsion_site_symmetry_1
_geom_torsion_site_symmetry_4
C8 C3 C4 C5 2.0(4) . .
O5 C3 C4 C5 -179.2(2) . .
C3 C4 C5 C6 -1.2(4) . .
C4 C5 C6 C7 -0.5(4) . .
C5 C6 C7 C8 1.6(5) . .
C4 C3 C8 C7 -0.9(4) . .
O5 C3 C8 C7 -179.8(2) . .
C6 C7 C8 C3 -0.9(5) . .
C14 C9 C10 C11 0.3(4) . .
O6 C9 C10 C11 -175.7(2) . .
C9 C10 C11 C12 -0.6(5) . .
C10 C11 C12 C13 0.5(5) . .
C11 C12 C13 C14 -0.2(5) . .
C12 C13 C14 C9 -0.1(4) . .
C10 C9 C14 C13 0.0(4) . .
O6 C9 C14 C13 176.3(2) . .
C20 C15 C16 C17 0.3(4) . .
O7 C15 C16 C17 174.9(2) . .
C15 C16 C17 C18 -0.2(5) . .
C16 C17 C18 C19 0.3(5) . .
C17 C18 C19 C20 -0.4(5) . .
C16 C15 C20 C19 -0.5(4) . .
O7 C15 C20 C19 -175.2(3) . .
C18 C19 C20 C15 0.5(5) . .
O2 C2 Mo1 C2 155(9) . 2_755
O2 C2 Mo1 C1 -96(10) . 2_755
O2 C2 Mo1 C1 84(10) . .
O2 C2 Mo1 P1 -8(10) . .
O2 C2 Mo1 P1 172(10) . 2_755
O1 C1 Mo1 C2 96(9) . .
O1 C1 Mo1 C2 -84(9) . 2_755
O1 C1 Mo1 C1 24(9) . 2_755
O1 C1 Mo1 P1 -178(100) . .
O1 C1 Mo1 P1 2(9) . 2_755
C8 C3 O5 P1 -147.7(2) . .
C4 C3 O5 P1 33.4(3) . .
C10 C9 O6 P1 -43.3(4) . .
C14 C9 O6 P1 140.6(2) . .
C16 C15 O7 P1 66.4(3) . .
C20 C15 O7 P1 -118.8(2) . .
C9 O6 P1 O5 62.2(2) . .
C9 O6 P1 O7 -35.9(2) . .
C9 O6 P1 Mo1 -170.6(2) . .
C3 O5 P1 O6 171.9(2) . .
C3 O5 P1 O7 -83.9(2) . .
C3 O5 P1 Mo1 51.8(2) . .
C15 O7 P1 O6 -85.6(2) . .
C15 O7 P1 O5 174.1(2) . .
C15 O7 P1 Mo1 40.7(2) . .
C2 Mo1 P1 O6 -35.75(12) . .
C2 Mo1 P1 O6 144.25(12) 2_755 .
C1 Mo1 P1 O6 54.55(12) 2_755 .
C1 Mo1 P1 O6 -125.45(12) . .
P1 Mo1 P1 O6 33.4(5) 2_755 .
C2 Mo1 P1 O5 78.24(11) . .
C2 Mo1 P1 O5 -101.76(11) 2_755 .
C1 Mo1 P1 O5 168.54(12) 2_755 .
C1 Mo1 P1 O5 -11.46(12) . .
P1 Mo1 P1 O5 147.3(4) 2_755 .
C2 Mo1 P1 O7 -158.88(12) . .
C2 Mo1 P1 O7 21.12(12) 2_755 .
C1 Mo1 P1 O7 -68.58(12) 2_755 .
C1 Mo1 P1 O7 111.42(12) . .
P1 Mo1 P1 O7 -89.8(4) 2_755 .
